data_2000921
loop_
_publ_author_name
'Atkinson, A. M.'
'Rogers, D.'

_publ_section_title
;
 Structure of
 4-bromo-13\a-methyl-13a\a<i>H</i>-tetrahydropseudocoptisin
;
_journal_issue 5
_journal_name_full 'Acta Crystallographica Section C'
_journal_page_first 931
_journal_page_last 932
_journal_paper_doi 10.1107/S0108270191011666
_journal_volume 48
_journal_year 1992
_chemical_formula_sum 'C20 H18 Br N O4'
_chemical_formula_weight 416.271
_symmetry_cell_setting monoclinic
_symmetry_space_group_name_Hall '-I 2ya'
_symmetry_space_group_name_H-M 'I 1 2/a 1'
_cell_angle_alpha 90
_cell_angle_beta 96.215(2)
_cell_angle_gamma 90
_cell_formula_units_Z 8
_cell_length_a 25.259(2)
_cell_length_b 4.876(2)
_cell_length_c 28.326(2)
_cell_volume 3468.2(15)
_diffrn_radiation_type Cu
_diffrn_radiation_wavelength 1.54178
_exptl_absorpt_coefficient_mu 3.4630
_exptl_crystal_density_diffrn 1.5944
_exptl_crystal_density_meas 1.59
_exptl_crystal_F_000 1696
_cod_data_source_file ab0225.cif
_cod_data_source_block ab0225a
_cod_original_cell_volume 3468.2
_cod_original_formula_sum 'C20 H18 Br1 N1 O4'
_cod_database_code 2000921

loop_
_atom_site_label
_atom_site_fract_x
_atom_site_fract_y
_atom_site_fract_z
Br .03826(2) .05247(12) .10618(2)
C(1) .18689(12) -.4085(7) .05982(11)
C(2) .13796(12) -.4248(8) .03541(11)
C(3) .09509(13) -.2871(9) .04914(12)
C(4) .09984(13) -.1256(8) .08920(12)
C(4A) .14977(13) -.1024(7) .11596(11)
C(5) .15517(14) .0608(8) .16167(12)
C(6) .21187(13) .0862(7) .18465(11)
N(7) .24160(10) -.1661(6) .17888(5)
C(8) .29366(13) -.1695(7) .20646(10)
C(8A) .33396(12) .0239(7) .18893(11)
C(9) .37617(13) .1211(8) .22057(11)
C(10) .41180(13) .2938(8) .20364(12)
C(11) .40727(13) .3704(8) .15623(12)
C(12) .36682(13) .2801(8) .12471(11)
C(12A) .32874(12) .1007(7) .14112(10)
C(13) .28203(12) .0076(7) .10694(11)
C(13A) .24776(12) -.2138(7) .12830(10)
C(14) .19301(12) -.2419(7) .10074(11)
C(15) .29938(16) -.0867(10) .05917(12)
O(3) .45519(10) .4214(7) .22766(10)
O(4) .44758(10) .5492(7) .14852(10)
C(17) .4805(2) .5701(15) .19232(16)
O(1) .12238(8) -.5747(6) -.00536(8)
C(16) .06708(16) -.5327(15) -.01543(18)
O(2) .05044(9) -.3353(7) .01806(9)
H(13) .2601(12) .156(7) .1018(10)
H(13A) .2665(11) -.390(6) .1265(10)
H(51) .1345(13) -.012(8) .1817(12)
H(52) .1397(15) .259(9) .1555(13)
H(61) .2291(12) .253(7) .1731(11)
H(62) .2123(13) .117(7) .2182(12)
H(9) .3802(12) .067(7) .2502(10)
H(12) .3638(12) .336(7) .0937(11)
H(1) .2160(12) -.502(7) .0496(10)
H(151) .3193(16) .055(9) .0456(14)
H(152) .3217(18) -.259(11) .0616(16)
H(153) .2689(16) -.115(9) .0383(13)
H(81) .3072(12) -.355(7) .2049(10)
H(82) .2889(12) -.108(7) .2388(10)
H(171) .513(2) .479(12) .1873(17)
H(172) .486(2) .766(14) .202(2)
H(161) .060(2) -.469(13) -.0467(19)
H(162) .0478 -.7089 -.0125

loop_
_geom_bond_atom_site_label_1
_geom_bond_atom_site_label_2
_geom_bond_distance
C(1) C(2) 1.352(4)
C(2) C(3) 1.366(5)
C(3) C(4) 1.376(5)
C(4) Br 1.887(4)
C(4) C(4A) 1.404(4)
C(4A) C(5) 1.514(5)
C(5) C(6) 1.513(5)
C(6) N(7) 1.460(5)
N(7) C(8) 1.455(4)
C(1) C(14) 1.410(5)
C(8) C(8A) 1.510(5)
C(8A) C(9) 1.399(4)
C(9) C(10) 1.358(5)
C(10) O(3) 1.375(5)
O(3) C(17) 1.440(6)
C(17) O(4) 1.420(5)
O(4) C(11) 1.376(5)
C(11) C(10) 1.387(5)
C(11) C(12) 1.356(5)
C(12) C(12A) 1.413(5)
C(3) O(2) 1.374(4)
C(12A) C(8A) 1.398(4)
C(12A) C(13) 1.515(4)
C(13) C(15) 1.537(5)
C(13) C(13A) 1.548(5)
C(13A) N(7) 1.476(4)
C(13A) C(14) 1.518(4)
C(14) C(4A) 1.394(5)
C(2) O(1) 1.387(4)
O(1) C(16) 1.410(5)
C(16) O(2) 1.445(7)
C(9) H(9) 0.87(3)
C(13) H(13) 0.90(3)
C(5) H(51) 0.89(4)
C(6) H(61) 1.00(3)
C(8) H(81) 0.97(3)
C(16) H(161) 0.94(5)
C(17) H(171) 0.97(5)
C(15) H(151) 0.96(4)
C(12) H(12) 0.92(3)
C(1) H(1) 0.94(3)
C(5) H(52) 1.05(4)
C(6) H(61) 0.96(3)
C(8) H(82) 0.98(3)
C(16) H(162) 0.995(7)
C(17) H(172) 1.00(7)
C(15) H(152) 1.01(5)
C(13A) H(13A) 0.99(3)
C(15) H(153) 0.93(4)
